data_2311319
loop_
_publ_author_name
'Walki, Shashikanth'
'Naveen, S.'
'Kenchanna, S.'
'Mahadevan, K. M.'
'Kumara, M. N.'
'Lokanath, N. K.'

_publ_section_title
;
 Crystal structure of 8-eth-oxy-3-(4-nitro-phen-yl)-2H-chromen-2-one.
;
_journal_coeditor_code SU5224
_journal_issue 'Pt 11'
_journal_name_full 'Acta crystallographica. Section E, Crystallographic communications'
_journal_page_first o860
_journal_page_last 1
_journal_paper_doi 10.1107/S2056989015019325
_journal_volume 71
_journal_year 2015
_chemical_formula_iupac 'C17 H13 N O5'
_chemical_formula_moiety 'C17 H13 N O5'
_chemical_formula_sum 'C17 H13 N O5'
_chemical_formula_weight 311.28
_chemical_name_systematic
;
8-Ethoxy-3-(4-nitrophenyl)-2<i>H</i>-chromen-2-one
;
_space_group_IT_number 19
_space_group_name_Hall 'P 2ac 2ab'
_space_group_name_H-M_alt 'P 21 21 21'
_symmetry_cell_setting orthorhombic
_symmetry_space_group_name_Hall 'P 2ac 2ab'
_symmetry_space_group_name_H-M 'P 21 21 21'
_atom_sites_solution_hydrogens geom
_atom_sites_solution_primary direct
_atom_sites_solution_secondary difmap
_cell_angle_alpha 90
_cell_angle_beta 90
_cell_angle_gamma 90
_cell_formula_units_Z 4
_cell_length_a 6.8118(9)
_cell_length_b 13.6726(18)
_cell_length_c 15.909(2)
_cell_measurement_reflns_used 2371
_cell_measurement_temperature 296
_cell_measurement_theta_max 64.10
_cell_measurement_theta_min 5.56
_cell_volume 1481.7(3)
_computing_cell_refinement
;
SAINT (Bruker, 2013)
;
_computing_data_collection
;
APEX2 (Bruker, 2013)
;
_computing_data_reduction
;
SAINT (Bruker, 2013)
;
_computing_molecular_graphics
;
Mercury (Macrae <i>et al.</i>, 2008)
;
_computing_publication_material
;
SHELXL97 (Sheldrick, 2008) and PLATON (Spek, 2009)
;
_computing_structure_refinement
;
SHELXL97 (Sheldrick, 2008)
;
_computing_structure_solution
;
SHELXS97 (Sheldrick, 2008)
;
_diffrn_ambient_temperature 296
_diffrn_detector_area_resol_mean 18.4
_diffrn_measured_fraction_theta_full 0.980
_diffrn_measured_fraction_theta_max 0.980
_diffrn_measurement_device_type 'Bruker X8 Proteum'
_diffrn_measurement_method '\f and \w scans'
_diffrn_radiation_monochromator 'Helios multilayer optics'
_diffrn_radiation_source 'Bruker MicroStar microfocus rotating anode'
_diffrn_radiation_type CuK\a
_diffrn_radiation_wavelength 1.54178
_diffrn_reflns_av_R_equivalents 0.0400
_diffrn_reflns_av_sigmaI/netI 0.0455
_diffrn_reflns_limit_h_max 6
_diffrn_reflns_limit_h_min -7
_diffrn_reflns_limit_k_max 15
_diffrn_reflns_limit_k_min -15
_diffrn_reflns_limit_l_max 18
_diffrn_reflns_limit_l_min -18
_diffrn_reflns_number 6729
_diffrn_reflns_reduction_process
;
;
_diffrn_reflns_theta_full 64.10
_diffrn_reflns_theta_max 64.10
_diffrn_reflns_theta_min 5.56
_exptl_absorpt_coefficient_mu 0.872
_exptl_absorpt_correction_T_max 0.838
_exptl_absorpt_correction_T_min 0.786
_exptl_absorpt_correction_type multi-scan
_exptl_absorpt_process_details
;
(SADABS; Bruker, 2013)
;
_exptl_crystal_colour Yellow
_exptl_crystal_density_diffrn 1.395
_exptl_crystal_density_method 'Not Measured'
_exptl_crystal_description Prism
_exptl_crystal_F_000 648
_exptl_crystal_size_max 0.290
_exptl_crystal_size_mid 0.260
_exptl_crystal_size_min 0.210
_refine_diff_density_max 0.253
_refine_diff_density_min -0.214
_refine_ls_abs_structure_details
;
957 Friedel pairs; Flack (1983)
;
_refine_ls_abs_structure_Flack 0.1(2)
_refine_ls_extinction_coef 0.0100(19)
_refine_ls_extinction_expression FC^*^=KFC[1+0.001XFC^2^\L^3^/SIN(2\Q)]^-1/4^
_refine_ls_extinction_method shelxl
_refine_ls_goodness_of_fit_ref 1.028
_refine_ls_hydrogen_treatment constr
_refine_ls_matrix_type full
_refine_ls_number_parameters 210
_refine_ls_number_reflns 2371
_refine_ls_number_restraints 0
_refine_ls_restrained_S_all 1.028
_refine_ls_R_factor_all 0.0470
_refine_ls_R_factor_gt 0.0450
_refine_ls_shift/su_max 0.003
_refine_ls_shift/su_mean 0.001
_refine_ls_structure_factor_coef Fsqd
_refine_ls_weighting_details 'calc w=1/[\s^2^(Fo^2^)+(0.1030P)^2^]         where P=(Fo^2^+2Fc^2^)/3'
_refine_ls_weighting_scheme calc
_refine_ls_wR_factor_gt 0.1276
_refine_ls_wR_factor_ref 0.1311
_reflns_number_gt 2225
_reflns_number_total 2371
_reflns_threshold_expression I>2\s(I)
_cod_data_source_file su5224sup1.cif
_cod_data_source_block I
_cod_database_code 2311319

loop_
_symmetry_equiv_pos_site_id
_symmetry_equiv_pos_as_xyz
1 x,y,z
2 1/2-x,-y,1/2+z
3 1/2+x,1/2-y,-z
4 -x,1/2+y,1/2-z

loop_
_atom_site_aniso_label
_atom_site_aniso_U_11
_atom_site_aniso_U_22
_atom_site_aniso_U_33
_atom_site_aniso_U_12
_atom_site_aniso_U_13
_atom_site_aniso_U_23
O1 0.0562(8) 0.0396(7) 0.0269(6) 0.0029(6) -0.0021(6) 0.0005(5)
O11 0.0836(11) 0.0500(8) 0.0286(6) 0.0015(7) -0.0015(6) -0.0034(5)
O14 0.0842(11) 0.0360(6) 0.0344(6) -0.0016(6) -0.0087(7) 0.0027(5)
O22 0.1200(16) 0.0747(11) 0.0659(10) -0.0020(11) 0.0099(11) -0.0370(9)
O23 0.1136(16) 0.1095(13) 0.0350(8) 0.0045(13) -0.0005(9) -0.0103(9)
N21 0.0599(11) 0.0818(14) 0.0423(10) -0.0075(10) 0.0042(9) -0.0213(9)
C2 0.0450(10) 0.0401(9) 0.0301(8) 0.0039(7) -0.0032(8) -0.0012(7)
C3 0.0418(10) 0.0411(9) 0.0285(8) 0.0045(8) -0.0017(8) -0.0005(7)
C4 0.0491(10) 0.0430(9) 0.0291(8) 0.0027(9) 0.0004(7) 0.0012(7)
C5 0.0506(10) 0.0424(9) 0.0325(8) 0.0024(8) -0.0013(8) -0.0007(7)
C6 0.0810(15) 0.0430(9) 0.0417(10) -0.0023(10) 0.0016(11) 0.0015(8)
C7 0.0931(17) 0.0382(10) 0.0487(10) -0.0053(10) -0.0022(12) -0.0052(8)
C8 0.0799(15) 0.0470(10) 0.0397(9) 0.0034(10) -0.0059(10) -0.0128(8)
C9 0.0552(12) 0.0485(10) 0.0282(8) 0.0061(9) -0.0020(8) -0.0017(7)
C10 0.0433(9) 0.0383(9) 0.0339(8) 0.0044(8) -0.0014(8) -0.0014(7)
C12 0.0765(15) 0.0636(12) 0.0279(9) 0.0073(11) -0.0024(9) -0.0081(8)
C13 0.107(2) 0.0833(15) 0.0351(11) -0.0015(16) 0.0019(13) -0.0004(10)
C15 0.0382(9) 0.0433(9) 0.0318(8) 0.0011(7) -0.0010(7) -0.0026(7)
C16 0.0500(10) 0.0432(9) 0.0360(9) -0.0011(8) -0.0014(8) -0.0033(7)
C17 0.0528(11) 0.0435(10) 0.0504(11) -0.0023(9) 0.0037(10) -0.0108(8)
C18 0.0473(11) 0.0645(12) 0.0334(9) -0.0062(10) 0.0010(8) -0.0138(8)
C19 0.0649(13) 0.0621(12) 0.0314(9) 0.0026(10) -0.0051(9) -0.0008(8)
C20 0.0651(13) 0.0475(10) 0.0333(9) 0.0055(10) -0.0048(9) -0.0014(8)

loop_
_atom_site_type_symbol
_atom_site_label
_atom_site_fract_x
_atom_site_fract_y
_atom_site_fract_z
_atom_site_U_iso_or_equiv
_atom_site_thermal_displace_type
_atom_site_calc_flag
_atom_site_refinement_flags
_atom_site_occupancy
O O1 0.5699(2) 0.71184(8) 0.34374(7) 0.0409(4) Uani d . 1.000
O O11 0.5487(2) 0.63066(10) 0.19274(7) 0.0541(5) Uani d . 1.000
O O14 0.6120(2) 0.84884(8) 0.41311(7) 0.0515(5) Uani d . 1.000
O O22 0.5085(3) 0.97085(14) 0.82793(11) 0.0869(7) Uani d . 1.000
O O23 0.5615(4) 0.83031(16) 0.88337(9) 0.0860(7) Uani d . 1.000
N N21 0.5394(3) 0.88318(16) 0.82255(11) 0.0613(7) Uani d . 1.000
C C2 0.5811(3) 0.76190(12) 0.41836(10) 0.0384(5) Uani d . 1.000
C C3 0.5552(3) 0.70612(11) 0.49641(10) 0.0371(5) Uani d . 1.000
C C4 0.5162(3) 0.60920(12) 0.49082(10) 0.0404(5) Uani d . 1.000
C C5 0.5066(3) 0.55829(13) 0.41241(11) 0.0418(5) Uani d . 1.000
C C6 0.4682(4) 0.45725(14) 0.40574(12) 0.0552(7) Uani d . 1.000
C C7 0.4586(4) 0.41549(14) 0.32849(12) 0.0600(7) Uani d . 1.000
C C8 0.4848(4) 0.47095(14) 0.25537(12) 0.0555(7) Uani d . 1.000
C C9 0.5232(3) 0.56989(14) 0.25975(11) 0.0440(6) Uani d . 1.000
C C10 0.5335(3) 0.61330(13) 0.33952(11) 0.0385(5) Uani d . 1.000
C C12 0.5377(4) 0.58696(15) 0.10978(10) 0.0560(7) Uani d . 1.000
C C13 0.5582(5) 0.66749(19) 0.04725(12) 0.0751(9) Uani d . 1.000
C C15 0.5625(3) 0.75681(13) 0.57930(11) 0.0378(5) Uani d . 1.000
C C16 0.5182(3) 0.85604(13) 0.59012(11) 0.0431(5) Uani d . 1.000
C C17 0.5132(3) 0.89769(14) 0.66921(12) 0.0489(6) Uani d . 1.000
C C18 0.5499(3) 0.83947(15) 0.73796(11) 0.0484(6) Uani d . 1.000
C C19 0.5985(4) 0.74317(15) 0.73029(11) 0.0528(7) Uani d . 1.000
C C20 0.6066(3) 0.70218(14) 0.65155(10) 0.0486(6) Uani d . 1.000
H H4 0.49480 0.57420 0.54010 0.0480 Uiso c R 1.000
H H6 0.44980 0.41960 0.45380 0.0660 Uiso c R 1.000
H H7 0.43410 0.34880 0.32400 0.0720 Uiso c R 1.000
H H8 0.47620 0.44070 0.20310 0.0670 Uiso c R 1.000
H H12A 0.41270 0.55400 0.10250 0.0670 Uiso c R 1.000
H H12B 0.64210 0.53950 0.10250 0.0670 Uiso c R 1.000
H H13A 0.45240 0.71320 0.05420 0.1120 Uiso c R 1.000
H H13B 0.55450 0.64080 -0.00850 0.1120 Uiso c R 1.000
H H13C 0.68110 0.70040 0.05580 0.1120 Uiso c R 1.000
H H16 0.49170 0.89450 0.54330 0.0520 Uiso c R 1.000
H H17 0.48550 0.96380 0.67580 0.0590 Uiso c R 1.000
H H19 0.62580 0.70580 0.77770 0.0630 Uiso c R 1.000
H H20 0.64200 0.63680 0.64600 0.0580 Uiso c R 1.000

loop_
_atom_type_symbol
_atom_type_description
_atom_type_scat_dispersion_real
_atom_type_scat_dispersion_imag
_atom_type_scat_source
C C 0.0181 0.0091 ' International Tables Vol C Tables 4.2.6.8 and 6.1.1.4'
H H 0.0000 0.0000 ' International Tables Vol C Tables 4.2.6.8 and 6.1.1.4'
N N 0.0311 0.0180 ' International Tables Vol C Tables 4.2.6.8 and 6.1.1.4'
O O 0.0492 0.0322 ' International Tables Vol C Tables 4.2.6.8 and 6.1.1.4'

loop_
_geom_angle_atom_site_label_1
_geom_angle_atom_site_label_2
_geom_angle_atom_site_label_3
_geom_angle
_geom_angle_publ_flag
C2 O1 C10 122.84(13) no
C9 O11 C12 117.00(15) no
O22 N21 O23 123.3(2) no
O22 N21 C18 118.08(18) no
O23 N21 C18 118.6(2) no
O1 C2 O14 116.10(14) no
O1 C2 C3 117.77(14) no
O14 C2 C3 126.14(15) no
C2 C3 C4 118.45(14) no
C2 C3 C15 120.19(14) no
C4 C3 C15 121.30(15) no
C3 C4 C5 122.85(15) no
C4 C5 C6 123.44(16) no
C4 C5 C10 117.19(16) no
C6 C5 C10 119.36(16) no
C5 C6 C7 119.30(18) no
C6 C7 C8 121.24(18) no
C7 C8 C9 120.88(17) no
O11 C9 C8 125.63(16) no
O11 C9 C10 116.32(16) no
C8 C9 C10 118.04(17) no
O1 C10 C5 120.86(15) no
O1 C10 C9 117.97(15) no
C5 C10 C9 121.17(17) no
O11 C12 C13 107.35(16) no
C3 C15 C16 123.50(16) no
C3 C15 C20 118.97(15) no
C16 C15 C20 117.46(16) no
C15 C16 C17 121.10(17) no
C16 C17 C18 118.76(18) no
N21 C18 C17 118.84(18) no
N21 C18 C19 119.02(17) no
C17 C18 C19 122.13(17) no
C18 C19 C20 119.05(17) no
C15 C20 C19 121.42(18) no
C3 C4 H4 119.00 no
C5 C4 H4 119.00 no
C5 C6 H6 120.00 no
C7 C6 H6 120.00 no
C6 C7 H7 119.00 no
C8 C7 H7 119.00 no
C7 C8 H8 120.00 no
C9 C8 H8 120.00 no
O11 C12 H12A 110.00 no
O11 C12 H12B 110.00 no
C13 C12 H12A 110.00 no
C13 C12 H12B 110.00 no
H12A C12 H12B 109.00 no
C12 C13 H13A 109.00 no
C12 C13 H13B 109.00 no
C12 C13 H13C 109.00 no
H13A C13 H13B 110.00 no
H13A C13 H13C 109.00 no
H13B C13 H13C 109.00 no
C15 C16 H16 119.00 no
C17 C16 H16 119.00 no
C16 C17 H17 121.00 no
C18 C17 H17 121.00 no
C18 C19 H19 120.00 no
C20 C19 H19 121.00 no
C15 C20 H20 119.00 no
C19 C20 H20 119.00 no

loop_
_geom_bond_atom_site_label_1
_geom_bond_atom_site_label_2
_geom_bond_distance
_geom_bond_publ_flag
O1 C2 1.372(2) no
O1 C10 1.372(2) no
O11 C9 1.363(2) no
O11 C12 1.451(2) no
O14 C2 1.210(2) no
O22 N21 1.220(3) no
O23 N21 1.217(3) no
N21 C18 1.474(3) no
C2 C3 1.468(2) no
C3 C4 1.354(2) no
C3 C15 1.491(2) no
C4 C5 1.430(2) no
C5 C6 1.410(3) no
C5 C10 1.394(3) no
C6 C7 1.357(3) no
C7 C8 1.400(3) no
C8 C9 1.380(3) no
C9 C10 1.403(3) no
C12 C13 1.490(3) no
C15 C16 1.401(3) no
C15 C20 1.403(2) no
C16 C17 1.382(3) no
C17 C18 1.376(3) no
C18 C19 1.363(3) no
C19 C20 1.373(2) no
C4 H4 0.9300 no
C6 H6 0.9300 no
C7 H7 0.9300 no
C8 H8 0.9300 no
C12 H12A 0.9700 no
C12 H12B 0.9700 no
C13 H13A 0.9600 no
C13 H13B 0.9600 no
C13 H13C 0.9600 no
C16 H16 0.9300 no
C17 H17 0.9300 no
C19 H19 0.9300 no
C20 H20 0.9300 no

loop_
_geom_hbond_atom_site_label_D
_geom_hbond_atom_site_label_H
_geom_hbond_atom_site_label_A
_geom_hbond_site_symmetry_A
_geom_hbond_distance_DH
_geom_hbond_distance_HA
_geom_hbond_distance_DA
_geom_hbond_angle_DHA
_geom_hbond_publ_flag
C4 H4 O22 4_646 0.93 2.53 3.453(2) 171 yes
C8 H8 O14 4_645 0.93 2.31 3.226(2) 166 yes
C20 H20 O22 4_646 0.93 2.52 3.275(3) 138 yes

loop_
_geom_torsion_atom_site_label_1
_geom_torsion_atom_site_label_2
_geom_torsion_atom_site_label_3
_geom_torsion_atom_site_label_4
_geom_torsion
_geom_torsion_publ_flag
C10 O1 C2 O14 -179.25(17) no
C10 O1 C2 C3 0.8(3) no
C2 O1 C10 C5 -0.3(3) no
C2 O1 C10 C9 179.35(18) no
C12 O11 C9 C8 -1.1(3) no
C12 O11 C9 C10 -179.77(19) no
C9 O11 C12 C13 176.8(2) no
O23 N21 C18 C17 176.1(2) no
O22 N21 C18 C19 175.2(2) no
O22 N21 C18 C17 -3.8(3) no
O23 N21 C18 C19 -4.9(3) no
O1 C2 C3 C4 -1.9(3) no
O1 C2 C3 C15 -178.98(17) no
O14 C2 C3 C15 1.1(3) no
O14 C2 C3 C4 178.2(2) no
C2 C3 C15 C20 -157.80(19) no
C2 C3 C15 C16 25.4(3) no
C2 C3 C4 C5 2.5(3) no
C4 C3 C15 C16 -151.6(2) no
C4 C3 C15 C20 25.2(3) no
C15 C3 C4 C5 179.53(19) no
C3 C4 C5 C6 179.3(2) no
C3 C4 C5 C10 -1.9(3) no
C6 C5 C10 O1 179.6(2) no
C6 C5 C10 C9 -0.1(3) no
C4 C5 C10 C9 -178.89(19) no
C4 C5 C6 C7 178.9(2) no
C10 C5 C6 C7 0.1(4) no
C4 C5 C10 O1 0.8(3) no
C5 C6 C7 C8 -0.4(4) no
C6 C7 C8 C9 0.6(4) no
C7 C8 C9 C10 -0.5(4) no
C7 C8 C9 O11 -179.2(2) no
O11 C9 C10 C5 179.02(18) no
C8 C9 C10 O1 -179.4(2) no
C8 C9 C10 C5 0.3(3) no
O11 C9 C10 O1 -0.7(3) no
C3 C15 C16 C17 175.17(19) no
C20 C15 C16 C17 -1.7(3) no
C3 C15 C20 C19 -174.2(2) no
C16 C15 C20 C19 2.8(3) no
C15 C16 C17 C18 -0.9(3) no
C16 C17 C18 N21 -178.37(19) no
C16 C17 C18 C19 2.6(3) no
N21 C18 C19 C20 179.4(2) no
C17 C18 C19 C20 -1.6(4) no
C18 C19 C20 C15 -1.2(4) no
